data_4132187
loop_
_publ_author_name
'Muldoon, Patrick F.'
'Liu, Chong'
'Miller, Carson C.'
'Koby, S. Benjamin'
'Gamble Jarvi, Austin'
'Luo, Tian-Yi'
'Saxena, Sunil'
'O'Keeffe, Michael'
'Rosi, Nathaniel L.'

_publ_section_title
;
 Programmable Topology in New Families of Heterobimetallic Metal-Organic
 Frameworks.
;
_journal_issue 20
_journal_name_full 'Journal of the American Chemical Society'
_journal_page_first 6194
_journal_page_last 6198
_journal_paper_doi 10.1021/jacs.8b02192
_journal_volume 140
_journal_year 2018
_chemical_formula_moiety '0.02(C336 H384 Cl38.94 Cu24 Hf24 N48 O128)'
_chemical_formula_sum 'C7 H8 Cl0.81 Cu0.5 Hf0.5 N O2.67'
_chemical_formula_weight 298.58
_space_group_crystal_system cubic
_space_group_IT_number 225
_space_group_name_Hall '-F 4 2 3'
_space_group_name_H-M_alt 'F m -3 m'
_atom_sites_solution_hydrogens geom
_atom_sites_solution_primary dual
_audit_creation_date 2018-01-25
_audit_creation_method
;
Olex2 1.2
(compiled 2017.08.10 svn.r3458 for OlexSys, GUI svn.r5381)
;
_cell_angle_alpha 90
_cell_angle_beta 90
_cell_angle_gamma 90
_cell_formula_units_Z 48
_cell_length_a 30.2590(5)
_cell_length_b 30.2590(5)
_cell_length_c 30.2590(5)
_cell_measurement_reflns_used 9956
_cell_measurement_temperature 230(2)
_cell_measurement_theta_max 56.046
_cell_measurement_theta_min 2.529
_cell_volume 27705.4(8)
_computing_cell_refinement 'SAINT v8.34A (Bruker, 2013)'
_computing_data_reduction 'SAINT v8.34A (Bruker, 2013)'
_computing_molecular_graphics 'Olex2 (Dolomanov et al., 2009)'
_computing_publication_material 'Olex2 (Dolomanov et al., 2009)'
_computing_structure_refinement 'ShelXL (Sheldrick, 2015)'
_computing_structure_solution 'ShelXT (Sheldrick, 2015)'
_diffrn_ambient_temperature 230.01
_diffrn_measured_fraction_theta_full 0.737
_diffrn_measured_fraction_theta_max 1.000
_diffrn_measurement_device_type 'Bruker APEX-II CCD'
_diffrn_measurement_method '\f and \w scans'
_diffrn_radiation_type CuK\a
_diffrn_radiation_wavelength 1.54178
_diffrn_reflns_av_R_equivalents 0.0922
_diffrn_reflns_av_unetI/netI 0.0446
_diffrn_reflns_Laue_measured_fraction_full 0.737
_diffrn_reflns_Laue_measured_fraction_max 1.000
_diffrn_reflns_limit_h_max 32
_diffrn_reflns_limit_h_min -31
_diffrn_reflns_limit_k_max 32
_diffrn_reflns_limit_k_min -31
_diffrn_reflns_limit_l_max 32
_diffrn_reflns_limit_l_min -20
_diffrn_reflns_number 16281
_diffrn_reflns_point_group_measured_fraction_full 0.737
_diffrn_reflns_point_group_measured_fraction_max 1.000
_diffrn_reflns_theta_full 67.679
_diffrn_reflns_theta_max 56.042
_diffrn_reflns_theta_min 2.529
_diffrn_standards_number 0
_exptl_absorpt_coefficient_mu 5.616
_exptl_absorpt_correction_T_max 0.7510
_exptl_absorpt_correction_T_min 0.3361
_exptl_absorpt_correction_type multi-scan
_exptl_absorpt_process_details
'SADABS-2014/4 (Bruker,2014/4) was used for absorption correction. wR2(int) was 0.1770 before and 0.0884 after correction. The Ratio of minimum to maximum transmission is 0.4475. The \l/2 correction factor is 0.00150.'
_exptl_crystal_colour blue
_exptl_crystal_density_diffrn 0.859
_exptl_crystal_description plate
_exptl_crystal_F_000 6846
_exptl_crystal_size_max 0.1
_exptl_crystal_size_mid 0.1
_exptl_crystal_size_min 0.03
_refine_diff_density_max 2.202
_refine_diff_density_min -2.252
_refine_diff_density_rms 0.228
_refine_ls_extinction_method none
_refine_ls_goodness_of_fit_ref 1.120
_refine_ls_hydrogen_treatment constr
_refine_ls_matrix_type full
_refine_ls_number_parameters 51
_refine_ls_number_reflns 966
_refine_ls_number_restraints 102
_refine_ls_restrained_S_all 1.091
_refine_ls_R_factor_all 0.0735
_refine_ls_R_factor_gt 0.0689
_refine_ls_shift/su_max 0.000
_refine_ls_shift/su_mean 0.000
_refine_ls_structure_factor_coef Fsqd
_refine_ls_weighting_details 'w=1/[\s^2^(Fo^2^)+(0.1570P)^2^+862.3910P] where P=(Fo^2^+2Fc^2^)/3'
_refine_ls_weighting_scheme calc
_refine_ls_wR_factor_gt 0.2272
_refine_ls_wR_factor_ref 0.2333
_reflns_Friedel_coverage 0.000
_reflns_number_gt 868
_reflns_number_total 966
_reflns_threshold_expression 'I > 2\s(I)'
_cod_data_source_file ja8b02192_si_004.cif
_cod_data_source_block pfmb1_8_2_0m
_cod_original_cell_volume 27705.4(14)
_cod_original_formula_sum 'C7 H8 Cl0.81 Cu0.50 Hf0.50 N O2.67'
_cod_database_code 4132187
_shelxl_version_number 2014/6
_shelx_space_group_comment
;
The symmetry employed for this shelxl refinement is uniquely defined
by the following loop, which should always be used as a source of
symmetry information in preference to the above space-group names.
They are only intended as comments.
;
_shelx_estimated_absorpt_t_max 0.850
_shelx_estimated_absorpt_t_min 0.604
_olex2_refinement_description
;
1. Fixed Uiso
 At 1.2 times of:
  All C(H) groups
 At 1.5 times of:
  All C(H,H,H) groups
2. Uiso/Uaniso restraints and constraints
All non-hydrogen atoms have similar U: within 2A with sigma of 0.04 and sigma
for terminal atoms of 0.08
3. Rigid body (RIGU) restrains
 All non-hydrogen atoms
 with sigma for 1-2 distances of 0.004 and sigma for 1-3 distances of 0.004
4. Others
 Fixed Sof: C5(0.25) H5B(0.5) H5C(0.5)
5.a Me refined with riding coordinates:
 C5(H5A,H5B,H5C)
5.b Aromatic/amide H refined with riding coordinates:
 C3(H3)
;
_olex2_submission_special_instructions 'No special instructions were received'

loop_
_space_group_symop_operation_xyz
'x, y, z'
'-x, -y, z'
'-x, y, -z'
'x, -y, -z'
'z, x, y'
'z, -x, -y'
'-z, -x, y'
'-z, x, -y'
'y, z, x'
'-y, z, -x'
'y, -z, -x'
'-y, -z, x'
'y, x, -z'
'-y, -x, -z'
'y, -x, z'
'-y, x, z'
'x, z, -y'
'-x, z, y'
'-x, -z, -y'
'x, -z, y'
'z, y, -x'
'z, -y, x'
'-z, y, x'
'-z, -y, -x'
'x, y+1/2, z+1/2'
'-x, -y+1/2, z+1/2'
'-x, y+1/2, -z+1/2'
'x, -y+1/2, -z+1/2'
'z, x+1/2, y+1/2'
'z, -x+1/2, -y+1/2'
'-z, -x+1/2, y+1/2'
'-z, x+1/2, -y+1/2'
'y, z+1/2, x+1/2'
'-y, z+1/2, -x+1/2'
'y, -z+1/2, -x+1/2'
'-y, -z+1/2, x+1/2'
'y, x+1/2, -z+1/2'
'-y, -x+1/2, -z+1/2'
'y, -x+1/2, z+1/2'
'-y, x+1/2, z+1/2'
'x, z+1/2, -y+1/2'
'-x, z+1/2, y+1/2'
'-x, -z+1/2, -y+1/2'
'x, -z+1/2, y+1/2'
'z, y+1/2, -x+1/2'
'z, -y+1/2, x+1/2'
'-z, y+1/2, x+1/2'
'-z, -y+1/2, -x+1/2'
'x+1/2, y, z+1/2'
'-x+1/2, -y, z+1/2'
'-x+1/2, y, -z+1/2'
'x+1/2, -y, -z+1/2'
'z+1/2, x, y+1/2'
'z+1/2, -x, -y+1/2'
'-z+1/2, -x, y+1/2'
'-z+1/2, x, -y+1/2'
'y+1/2, z, x+1/2'
'-y+1/2, z, -x+1/2'
'y+1/2, -z, -x+1/2'
'-y+1/2, -z, x+1/2'
'y+1/2, x, -z+1/2'
'-y+1/2, -x, -z+1/2'
'y+1/2, -x, z+1/2'
'-y+1/2, x, z+1/2'
'x+1/2, z, -y+1/2'
'-x+1/2, z, y+1/2'
'-x+1/2, -z, -y+1/2'
'x+1/2, -z, y+1/2'
'z+1/2, y, -x+1/2'
'z+1/2, -y, x+1/2'
'-z+1/2, y, x+1/2'
'-z+1/2, -y, -x+1/2'
'x+1/2, y+1/2, z'
'-x+1/2, -y+1/2, z'
'-x+1/2, y+1/2, -z'
'x+1/2, -y+1/2, -z'
'z+1/2, x+1/2, y'
'z+1/2, -x+1/2, -y'
'-z+1/2, -x+1/2, y'
'-z+1/2, x+1/2, -y'
'y+1/2, z+1/2, x'
'-y+1/2, z+1/2, -x'
'y+1/2, -z+1/2, -x'
'-y+1/2, -z+1/2, x'
'y+1/2, x+1/2, -z'
'-y+1/2, -x+1/2, -z'
'y+1/2, -x+1/2, z'
'-y+1/2, x+1/2, z'
'x+1/2, z+1/2, -y'
'-x+1/2, z+1/2, y'
'-x+1/2, -z+1/2, -y'
'x+1/2, -z+1/2, y'
'z+1/2, y+1/2, -x'
'z+1/2, -y+1/2, x'
'-z+1/2, y+1/2, x'
'-z+1/2, -y+1/2, -x'
'-x, -y, -z'
'x, y, -z'
'x, -y, z'
'-x, y, z'
'-z, -x, -y'
'-z, x, y'
'z, x, -y'
'z, -x, y'
'-y, -z, -x'
'y, -z, x'
'-y, z, x'
'y, z, -x'
'-y, -x, z'
'y, x, z'
'-y, x, -z'
'y, -x, -z'
'-x, -z, y'
'x, -z, -y'
'x, z, y'
'-x, z, -y'
'-z, -y, x'
'-z, y, -x'
'z, -y, -x'
'z, y, x'
'-x, -y+1/2, -z+1/2'
'x, y+1/2, -z+1/2'
'x, -y+1/2, z+1/2'
'-x, y+1/2, z+1/2'
'-z, -x+1/2, -y+1/2'
'-z, x+1/2, y+1/2'
'z, x+1/2, -y+1/2'
'z, -x+1/2, y+1/2'
'-y, -z+1/2, -x+1/2'
'y, -z+1/2, x+1/2'
'-y, z+1/2, x+1/2'
'y, z+1/2, -x+1/2'
'-y, -x+1/2, z+1/2'
'y, x+1/2, z+1/2'
'-y, x+1/2, -z+1/2'
'y, -x+1/2, -z+1/2'
'-x, -z+1/2, y+1/2'
'x, -z+1/2, -y+1/2'
'x, z+1/2, y+1/2'
'-x, z+1/2, -y+1/2'
'-z, -y+1/2, x+1/2'
'-z, y+1/2, -x+1/2'
'z, -y+1/2, -x+1/2'
'z, y+1/2, x+1/2'
'-x+1/2, -y, -z+1/2'
'x+1/2, y, -z+1/2'
'x+1/2, -y, z+1/2'
'-x+1/2, y, z+1/2'
'-z+1/2, -x, -y+1/2'
'-z+1/2, x, y+1/2'
'z+1/2, x, -y+1/2'
'z+1/2, -x, y+1/2'
'-y+1/2, -z, -x+1/2'
'y+1/2, -z, x+1/2'
'-y+1/2, z, x+1/2'
'y+1/2, z, -x+1/2'
'-y+1/2, -x, z+1/2'
'y+1/2, x, z+1/2'
'-y+1/2, x, -z+1/2'
'y+1/2, -x, -z+1/2'
'-x+1/2, -z, y+1/2'
'x+1/2, -z, -y+1/2'
'x+1/2, z, y+1/2'
'-x+1/2, z, -y+1/2'
'-z+1/2, -y, x+1/2'
'-z+1/2, y, -x+1/2'
'z+1/2, -y, -x+1/2'
'z+1/2, y, x+1/2'
'-x+1/2, -y+1/2, -z'
'x+1/2, y+1/2, -z'
'x+1/2, -y+1/2, z'
'-x+1/2, y+1/2, z'
'-z+1/2, -x+1/2, -y'
'-z+1/2, x+1/2, y'
'z+1/2, x+1/2, -y'
'z+1/2, -x+1/2, y'
'-y+1/2, -z+1/2, -x'
'y+1/2, -z+1/2, x'
'-y+1/2, z+1/2, x'
'y+1/2, z+1/2, -x'
'-y+1/2, -x+1/2, z'
'y+1/2, x+1/2, z'
'-y+1/2, x+1/2, -z'
'y+1/2, -x+1/2, -z'
'-x+1/2, -z+1/2, y'
'x+1/2, -z+1/2, -y'
'x+1/2, z+1/2, y'
'-x+1/2, z+1/2, -y'
'-z+1/2, -y+1/2, x'
'-z+1/2, y+1/2, -x'
'z+1/2, -y+1/2, -x'
'z+1/2, y+1/2, x'

loop_
_atom_site_label
_atom_site_type_symbol
_atom_site_fract_x
_atom_site_fract_y
_atom_site_fract_z
_atom_site_U_iso_or_equiv
_atom_site_adp_type
_atom_site_occupancy
_atom_site_site_symmetry_order
_atom_site_calc_flag
_atom_site_refinement_flags_posn
_atom_site_refinement_flags_adp
_atom_site_refinement_flags_occupancy
_atom_site_disorder_assembly
_atom_site_disorder_group
Hf01 Hf 0.5000 0.41834(3) 0.5000 0.0200(6) Uani 1 8 d S TU P . .
Cu1 Cu 0.2500 0.2500 0.5000 0.258(8) Uani 1 8 d S TU P . .
O1 O 0.5406(4) 0.4594(4) 0.5406(4) 0.060(6) Uani 1 6 d S TU P . .
O2 O 0.4385(4) 0.3793(4) 0.5000 0.067(3) Uani 1 2 d S TU P . .
C2 C 0.3619(7) 0.3619(7) 0.5000 0.117(9) Uani 1 4 d S TU P . .
Cl1 Cl 0.2500 0.2500 0.5759(12) 0.41(3) Uani 0.81(4) 4 d S TU P . .
C1 C 0.3967(6) 0.3967(6) 0.5000 0.088(7) Uani 1 4 d S TU P . .
C3 C 0.3698(10) 0.3198(8) 0.5000 0.157(9) Uani 1 2 d S TU P . .
H3 H 0.3994 0.3105 0.5000 0.189 Uiso 1 2 calc RS T P . .
C4 C 0.3372(12) 0.2875(10) 0.5000 0.190(10) Uani 1 2 d S TU P . .
C5 C 0.339(2) 0.2404(19) 0.5000 0.22(3) Uani 0.5 2 d S TU P . .
H5A H 0.3701 0.2311 0.5000 0.329 Uiso 0.5 1 calc RS T P A -1
H5B H 0.3248 0.2290 0.5262 0.329 Uiso 0.5 1 calc R . . A -1
H5C H 0.3248 0.2290 0.4738 0.329 Uiso 0.5 1 calc R . . A -1
N1 N 0.2967(8) 0.2967(8) 0.5000 0.213(11) Uani 1 4 d S TU P . .

loop_
_atom_site_aniso_label
_atom_site_aniso_U_11
_atom_site_aniso_U_22
_atom_site_aniso_U_33
_atom_site_aniso_U_23
_atom_site_aniso_U_13
_atom_site_aniso_U_12
Hf01 0.0235(7) 0.0130(8) 0.0235(7) 0.000 0.000 0.000
Cu1 0.169(8) 0.169(8) 0.44(2) 0.000 0.000 -0.134(9)
O1 0.060(6) 0.060(6) 0.060(6) -0.029(6) 0.029(6) -0.029(6)
O2 0.065(5) 0.062(7) 0.075(8) 0.000 0.000 -0.038(5)
C2 0.080(7) 0.080(7) 0.19(2) 0.000 0.000 -0.044(8)
Cl1 0.42(5) 0.42(5) 0.41(2) 0.000 0.000 -0.34(5)
C1 0.068(6) 0.068(6) 0.13(2) 0.000 0.000 -0.030(7)
C3 0.110(11) 0.078(8) 0.28(3) 0.000 0.000 -0.046(9)
C4 0.125(11) 0.101(10) 0.35(3) 0.000 0.000 -0.069(10)
C5 0.15(2) 0.105(12) 0.40(8) 0.000 0.000 -0.066(13)
N1 0.120(10) 0.120(10) 0.40(3) 0.000 0.000 -0.071(11)

loop_
_atom_type_symbol
_atom_type_description
_atom_type_scat_dispersion_real
_atom_type_scat_dispersion_imag
_atom_type_scat_source
C C 0.0181 0.0091 'International Tables Vol C Tables 4.2.6.8 and 6.1.1.4'
H H 0.0000 0.0000 'International Tables Vol C Tables 4.2.6.8 and 6.1.1.4'
Cl Cl 0.3639 0.7018 'International Tables Vol C Tables 4.2.6.8 and 6.1.1.4'
Cu Cu -1.9646 0.5888 'International Tables Vol C Tables 4.2.6.8 and 6.1.1.4'
Hf Hf -6.1794 4.9776 'International Tables Vol C Tables 4.2.6.8 and 6.1.1.4'
N N 0.0311 0.0180 'International Tables Vol C Tables 4.2.6.8 and 6.1.1.4'
O O 0.0492 0.0322 'International Tables Vol C Tables 4.2.6.8 and 6.1.1.4'

loop_
_geom_angle_atom_site_label_1
_geom_angle_atom_site_label_2
_geom_angle_atom_site_label_3
_geom_angle
_geom_angle_site_symmetry_1
_geom_angle_site_symmetry_3
Hf01 Hf01 Hf01 60.0 105_666 101_666
Hf01 Hf01 Hf01 60.0 101_666 9
Hf01 Hf01 Hf01 90.0 105_666 9
Hf01 Hf01 Hf01 60.0 105_666 5
Hf01 Hf01 Hf01 60.0 9 5
Hf01 Hf01 Hf01 90.0 101_666 5
O1 Hf01 Hf01 35.1(3) . 101_666
O1 Hf01 Hf01 89.7(5) 100_655 5
O1 Hf01 Hf01 89.7(5) 98_556 101_666
O1 Hf01 Hf01 89.7(5) 100_655 105_666
O1 Hf01 Hf01 35.1(3) 98_556 5
O1 Hf01 Hf01 35.1(3) 100_655 9
O1 Hf01 Hf01 89.7(5) 3_656 101_666
O1 Hf01 Hf01 89.7(5) 3_656 105_666
O1 Hf01 Hf01 35.1(3) 3_656 5
O1 Hf01 Hf01 35.1(3) 98_556 105_666
O1 Hf01 Hf01 89.7(5) . 5
O1 Hf01 Hf01 89.7(5) . 9
O1 Hf01 Hf01 35.1(3) . 105_666
O1 Hf01 Hf01 35.1(3) 3_656 9
O1 Hf01 Hf01 89.7(5) 98_556 9
O1 Hf01 Hf01 35.1(3) 100_655 101_666
O1 Hf01 O1 70.2(6) 100_655 3_656
O1 Hf01 O1 108.9(11) 3_656 .
O1 Hf01 O1 70.2(6) 100_655 .
O1 Hf01 O1 108.9(11) 100_655 98_556
O1 Hf01 O1 70.2(6) 3_656 98_556
O1 Hf01 O1 70.2(6) 98_556 .
O1 Hf01 O2 142.88(13) 3_656 3_656
O1 Hf01 O2 142.88(13) 100_655 23_655
O1 Hf01 O2 80.0(5) 100_655 21_556
O1 Hf01 O2 142.88(13) 100_655 3_656
O1 Hf01 O2 80.0(5) 98_556 23_655
O1 Hf01 O2 80.0(5) 98_556 3_656
O1 Hf01 O2 142.88(13) . .
O1 Hf01 O2 142.88(13) 3_656 21_556
O1 Hf01 O2 80.0(5) 3_656 23_655
O1 Hf01 O2 142.88(13) 98_556 21_556
O1 Hf01 O2 142.88(13) . 23_655
O1 Hf01 O2 80.0(5) . 21_556
O1 Hf01 O2 80.0(5) . 3_656
O1 Hf01 O2 142.88(13) 98_556 .
O1 Hf01 O2 80.0(5) 100_655 .
O1 Hf01 O2 80.0(5) 3_656 .
O2 Hf01 Hf01 167.4(4) 23_655 101_666
O2 Hf01 Hf01 112.3(2) 21_556 105_666
O2 Hf01 Hf01 167.4(4) 21_556 5
O2 Hf01 Hf01 77.4(4) . 9
O2 Hf01 Hf01 112.3(2) . 5
O2 Hf01 Hf01 112.3(2) 23_655 9
O2 Hf01 Hf01 112.3(2) . 101_666
O2 Hf01 Hf01 112.3(2) 21_556 9
O2 Hf01 Hf01 167.4(4) . 105_666
O2 Hf01 Hf01 167.4(4) 3_656 9
O2 Hf01 Hf01 77.4(4) 23_655 5
O2 Hf01 Hf01 77.4(4) 21_556 101_666
O2 Hf01 Hf01 112.3(2) 3_656 5
O2 Hf01 Hf01 112.3(2) 3_656 101_666
O2 Hf01 Hf01 112.3(2) 23_655 105_666
O2 Hf01 Hf01 77.4(4) 3_656 105_666
O2 Hf01 O2 73.3(3) . 23_655
O2 Hf01 O2 115.2(7) 23_655 21_556
O2 Hf01 O2 73.3(3) . 21_556
O2 Hf01 O2 73.3(3) 23_655 3_656
O2 Hf01 O2 73.3(3) 21_556 3_656
O2 Hf01 O2 115.2(7) . 3_656
Cl1 Cu1 Cl1 180.0 . 169_556
N1 Cu1 Cl1 90.000(3) . .
N1 Cu1 Cl1 90.000(3) 169_556 169_556
N1 Cu1 Cl1 90.000(3) 169_556 .
N1 Cu1 Cl1 90.000(3) . 169_556
N1 Cu1 N1 180(2) . 169_556
Hf01 O1 Hf01 109.8(6) 101_666 .
Hf01 O1 Hf01 109.8(6) 105_666 .
Hf01 O1 Hf01 109.8(6) 101_666 105_666
C1 O2 Hf01 125.0(13) . .
C3 C2 C1 124.4(17) 13_556 .
C3 C2 C1 124.4(17) . .
C3 C2 C3 111(3) . 13_556
O2 C1 O2 135(2) 13_556 .
O2 C1 C2 112.5(11) . .
O2 C1 C2 112.5(11) 13_556 .
C2 C3 H3 117.9 . .
C2 C3 C4 124(3) . .
C4 C3 H3 117.9 . .
C3 C4 C5 132(5) . .
N1 C4 C3 122(4) . .
N1 C4 C5 105(3) . .
C4 C5 H5A 109.5 . .
C4 C5 H5B 109.5 . .
C4 C5 H5C 109.5 . .
H5A C5 H5B 109.5 . .
H5A C5 H5C 109.5 . .
H5B C5 H5C 109.5 . .
C4 N1 Cu1 122(2) . .
C4 N1 Cu1 122(2) 13_556 .
C4 N1 C4 116(4) 13_556 .

loop_
_geom_bond_atom_site_label_1
_geom_bond_atom_site_label_2
_geom_bond_distance
_geom_bond_site_symmetry_2
Hf01 Hf01 3.4945(14) 101_666
Hf01 Hf01 3.4945(14) 5
Hf01 Hf01 3.4945(14) 9
Hf01 Hf01 3.4945(14) 105_666
Hf01 O1 2.136(7) 3_656
Hf01 O1 2.136(7) 100_655
Hf01 O1 2.136(7) 98_556
Hf01 O1 2.136(7) .
Hf01 O2 2.203(11) 3_656
Hf01 O2 2.203(11) .
Hf01 O2 2.203(10) 23_655
Hf01 O2 2.203(10) 21_556
Cu1 Cl1 2.30(4) .
Cu1 Cl1 2.30(4) 169_556
Cu1 N1 2.00(4) .
Cu1 N1 2.00(4) 169_556
O1 Hf01 2.136(7) 105_666
O1 Hf01 2.136(7) 101_666
O2 C1 1.371(17) .
C2 C1 1.49(4) .
C2 C3 1.30(3) .
C2 C3 1.30(3) 13_556
C1 O2 1.371(17) 13_556
C3 H3 0.9400 .
C3 C4 1.39(3) .
C4 C5 1.43(7) .
C4 N1 1.26(3) .
C5 H5A 0.9700 .
C5 H5B 0.9700 .
C5 H5C 0.9700 .
N1 C4 1.26(3) 13_556
